data_2019959
loop_
_publ_author_name
'\,Celik, \'Ismail'
'Akkurt, Mehmet'
'Jarrahpour, Aliasghar'
'Rad, Javad Ameri'
'\,Celik, \"Omer'

_publ_section_title
;
 Crystal structure of
 2-[4-(4-chlorophenyl)-1-(4-methoxyphenyl)-2-oxoazetidin-3-yl]benzo[de]isoquinoline-1,3-dione
 dimethyl sulfoxide monosolvate
;
_journal_coeditor_code HB7354
_journal_issue 2
_journal_name_full 'Acta Crystallographica Section E Crystallographic Communications'
_journal_page_first o129
_journal_paper_doi 10.1107/S2056989015001425
_journal_volume 71
_journal_year 2015
_chemical_formula_iupac 'C28 H19 Cl N2 O4, C2 H6 O S'
_chemical_formula_moiety 'C28 H19 Cl N2 O4, C2 H6 O S'
_chemical_formula_sum 'C30 H25 Cl N2 O5 S'
_chemical_formula_weight 561.03
_chemical_name_systematic
'2-[2-(4-Chlorophenyl)-1-(4-methoxyphenyl)-4-oxoazetidin-3-yl]benzo[<i>de</i>]isoquinoline-1,3-dione dimethyl sulfoxide monosolvate'
_space_group_IT_number 2
_symmetry_cell_setting triclinic
_symmetry_space_group_name_Hall '-P 1'
_symmetry_space_group_name_H-M 'P -1'
_atom_sites_solution_hydrogens geom
_cell_angle_alpha 93.549(2)
_cell_angle_beta 95.520(2)
_cell_angle_gamma 101.602(2)
_cell_formula_units_Z 2
_cell_length_a 7.9925(3)
_cell_length_b 12.1761(5)
_cell_length_c 14.2313(6)
_cell_measurement_reflns_used 9923
_cell_measurement_temperature 296(2)
_cell_measurement_theta_max 29.89
_cell_measurement_theta_min 2.89
_cell_volume 1345.67(9)
_computing_cell_refinement
;
SAINT (Bruker, 2007)
;
_computing_data_collection
;
APEX2 (Bruker, 2007)
;
_computing_data_reduction
;
SAINT (Bruker, 2007)
;
_computing_molecular_graphics
;
ORTEP-3 for Windows (Farrugia, 2012)
;
_computing_publication_material
;
PLATON (Spek, 2009)
;
_computing_structure_refinement
;
SHELXL2014 (Sheldrick, 2015)
;
_computing_structure_solution
;
SHELXS2014 (Sheldrick, 2008)
;
_diffrn_ambient_temperature 296(2)
_diffrn_measured_fraction_theta_full 0.995
_diffrn_measured_fraction_theta_max 0.986
_diffrn_measurement_device_type 'Bruker APEXII CCD'
_diffrn_measurement_method '\f and \w scans'
_diffrn_radiation_monochromator graphite
_diffrn_radiation_source 'sealed tube'
_diffrn_radiation_type MoK\a
_diffrn_radiation_wavelength 0.71073
_diffrn_reflns_av_R_equivalents 0.0215
_diffrn_reflns_limit_h_max 11
_diffrn_reflns_limit_h_min -11
_diffrn_reflns_limit_k_max 17
_diffrn_reflns_limit_k_min -17
_diffrn_reflns_limit_l_max 19
_diffrn_reflns_limit_l_min -19
_diffrn_reflns_number 29975
_diffrn_reflns_reduction_process
;
;
_diffrn_reflns_theta_full 25.24
_diffrn_reflns_theta_max 30.00
_diffrn_reflns_theta_min 2.15
_diffrn_standards_number 0
_exptl_absorpt_coefficient_mu 0.263
_exptl_absorpt_correction_type none
_exptl_crystal_colour colourless
_exptl_crystal_density_diffrn 1.385
_exptl_crystal_density_method 'Not Measured'
_exptl_crystal_description prism
_exptl_crystal_F_000 584
_exptl_crystal_size_max 0.45
_exptl_crystal_size_mid 0.30
_exptl_crystal_size_min 0.20
_refine_diff_density_max 0.679
_refine_diff_density_min -0.517
_refine_ls_extinction_method none
_refine_ls_goodness_of_fit_ref 1.053
_refine_ls_hydrogen_treatment constr
_refine_ls_matrix_type full
_refine_ls_number_parameters 359
_refine_ls_number_reflns 7737
_refine_ls_number_restraints 6
_refine_ls_restrained_S_all 1.054
_refine_ls_R_factor_all 0.0786
_refine_ls_R_factor_gt 0.0608
_refine_ls_shift/su_max 0.000
_refine_ls_shift/su_mean 0.000
_refine_ls_structure_factor_coef Fsqd
_refine_ls_weighting_details 'w=1/[\s^2^(Fo^2^)+(0.0977P)^2^+0.5061P] where P=(Fo^2^+2Fc^2^)/3'
_refine_ls_weighting_scheme calc
_refine_ls_wR_factor_gt 0.1720
_refine_ls_wR_factor_ref 0.1907
_reflns_number_gt 5777
_reflns_number_total 7737
_reflns_threshold_expression I>2\s(I)
_cod_data_source_file hb7354sup1.cif
_cod_data_source_block I
_cod_database_code 2019959

loop_
_symmetry_equiv_pos_site_id
_symmetry_equiv_pos_as_xyz
1 x,y,z
2 -x,-y,-z

loop_
_atom_site_aniso_label
_atom_site_aniso_U_11
_atom_site_aniso_U_22
_atom_site_aniso_U_33
_atom_site_aniso_U_12
_atom_site_aniso_U_13
_atom_site_aniso_U_23
Cl1 0.1404(7) 0.0971(5) 0.0389(3) 0.0438(5) 0.0117(3) 0.0232(3)
S1A 0.0995(7) 0.1062(7) 0.0621(5) 0.0320(6) 0.0056(4) -0.0015(5)
S1B 0.0995(7) 0.1062(7) 0.0621(5) 0.0320(6) 0.0056(4) -0.0015(5)
O1 0.0713(10) 0.0540(8) 0.0402(7) -0.0060(7) 0.0177(7) 0.0018(6)
O2 0.0407(7) 0.0676(10) 0.0676(10) -0.0074(7) 0.0065(7) -0.0120(8)
O3 0.0527(8) 0.0609(9) 0.0618(9) 0.0030(7) -0.0159(7) 0.0261(7)
O4 0.0309(6) 0.0547(8) 0.0505(7) -0.0006(5) -0.0019(5) 0.0152(6)
N1 0.0403(7) 0.0450(8) 0.0327(7) -0.0041(6) 0.0042(5) 0.0040(6)
N2 0.0317(6) 0.0381(7) 0.0354(7) 0.0019(5) 0.0032(5) 0.0111(5)
C1 0.0355(8) 0.0394(8) 0.0328(8) 0.0009(6) 0.0036(6) 0.0058(6)
C2 0.0381(8) 0.0385(8) 0.0369(8) 0.0030(6) 0.0065(6) 0.0104(6)
C3 0.0478(9) 0.0399(8) 0.0368(9) 0.0002(7) 0.0085(7) 0.0083(7)
C4 0.0378(8) 0.0368(8) 0.0353(8) 0.0027(6) 0.0020(6) 0.0091(6)
C5 0.0503(10) 0.0490(10) 0.0361(9) -0.0030(8) 0.0077(7) 0.0025(7)
O5A 0.128(2) 0.0609(17) 0.112(2) -0.0059(18) -0.0486(19) 0.0060(15)
C6 0.0515(10) 0.0459(10) 0.0431(10) -0.0064(8) 0.0025(8) -0.0035(8)
C7 0.0393(9) 0.0410(9) 0.0508(10) 0.0012(7) 0.0023(7) 0.0009(7)
C8 0.0377(9) 0.0554(11) 0.0507(11) 0.0063(8) 0.0067(7) -0.0065(8)
C9 0.0383(9) 0.0486(10) 0.0440(10) 0.0051(7) -0.0001(7) -0.0077(8)
C10 0.0529(13) 0.0739(16) 0.0820(18) -0.0143(11) 0.0018(12) -0.0205(13)
C11 0.0332(7) 0.0404(8) 0.0335(8) 0.0008(6) 0.0045(6) 0.0061(6)
C12 0.0458(9) 0.0401(8) 0.0376(9) 0.0059(7) 0.0084(7) 0.0044(7)
C13 0.0555(11) 0.0449(9) 0.0448(10) 0.0109(8) 0.0092(8) 0.0122(8)
C14 0.0626(12) 0.0604(12) 0.0352(9) 0.0123(9) 0.0059(8) 0.0120(8)
C15 0.0901(17) 0.0599(13) 0.0355(10) 0.0227(12) 0.0047(10) -0.0008(9)
C16 0.0686(13) 0.0423(9) 0.0395(10) 0.0142(9) 0.0025(8) 0.0031(7)
C17 0.0347(8) 0.0404(8) 0.0358(8) 0.0052(6) -0.0021(6) 0.0056(6)
C18 0.0310(7) 0.0361(7) 0.0313(7) 0.0025(6) 0.0011(5) -0.0008(6)
C19 0.0334(8) 0.0491(9) 0.0418(9) 0.0044(7) -0.0029(6) -0.0031(7)
C20 0.0315(8) 0.0594(11) 0.0495(10) -0.0059(7) 0.0027(7) -0.0061(8)
C21 0.0417(9) 0.0475(9) 0.0417(9) -0.0108(7) 0.0095(7) -0.0029(7)
C22 0.0416(8) 0.0344(8) 0.0316(8) -0.0019(6) 0.0076(6) -0.0016(6)
C23 0.0324(7) 0.0323(7) 0.0276(7) 0.0017(5) 0.0037(5) -0.0009(5)
C24 0.0326(7) 0.0341(7) 0.0296(7) 0.0037(6) 0.0029(5) 0.0039(6)
C25 0.0399(8) 0.0411(8) 0.0361(8) 0.0083(7) -0.0003(6) 0.0057(7)
C26 0.0590(11) 0.0409(9) 0.0401(9) 0.0130(8) 0.0031(8) 0.0106(7)
C27 0.0561(10) 0.0345(8) 0.0382(9) -0.0002(7) 0.0105(7) 0.0060(7)
C28 0.0310(7) 0.0389(8) 0.0312(7) 0.0040(6) 0.0020(5) 0.0069(6)
O5B 0.128(2) 0.0609(17) 0.112(2) -0.0059(18) -0.0486(19) 0.0060(15)
C29A 0.140(4) 0.184(6) 0.187(5) -0.034(4) -0.060(4) 0.058(5)
C30A 0.140(4) 0.184(6) 0.187(5) -0.034(4) -0.060(4) 0.058(5)
C29B 0.140(4) 0.184(6) 0.187(5) -0.034(4) -0.060(4) 0.058(5)
C30B 0.140(4) 0.184(6) 0.187(5) -0.034(4) -0.060(4) 0.058(5)

loop_
_atom_site_type_symbol
_atom_site_label
_atom_site_fract_x
_atom_site_fract_y
_atom_site_fract_z
_atom_site_U_iso_or_equiv
_atom_site_thermal_displace_type
_atom_site_calc_flag
_atom_site_refinement_flags
_atom_site_occupancy
_atom_site_disorder_assembly
_atom_site_disorder_group
Cl Cl1 0.69679(12) 0.13588(7) 0.68363(4) 0.0886(3) Uani d . 1.000 . .
S S1A 0.83996(15) 0.62942(10) 0.36822(7) 0.0884(4) Uani d DP 0.847(2) A 1
S S1B 0.7471(8) 0.6453(5) 0.4182(4) 0.0884(4) Uani d DP 0.153(2) A 2
O O1 0.5935(2) 0.15324(13) 0.07604(10) 0.0572(5) Uani d . 1.000 . .
O O2 -0.20212(18) -0.02113(14) 0.22243(12) 0.0620(5) Uani d . 1.000 . .
O O3 1.06205(19) 0.37028(13) 0.29270(12) 0.0603(5) Uani d . 1.000 . .
O O4 0.58077(15) 0.40773(12) 0.11511(10) 0.0467(4) Uani d . 1.000 . .
N N1 0.48129(19) 0.18953(13) 0.21909(10) 0.0411(4) Uani d . 1.000 . .
N N2 0.82660(17) 0.38087(12) 0.19376(10) 0.0355(4) Uani d . 1.000 . .
C C1 0.5863(2) 0.27720(14) 0.28906(12) 0.0368(5) Uani d . 1.000 . .
C C2 0.7342(2) 0.27719(14) 0.22466(12) 0.0381(5) Uani d . 1.000 . .
C C3 0.5985(2) 0.19748(15) 0.15453(13) 0.0423(5) Uani d . 1.000 . .
C C4 0.3093(2) 0.13255(14) 0.21725(12) 0.0372(5) Uani d . 1.000 . .
C C5 0.2294(3) 0.05633(17) 0.14244(13) 0.0469(6) Uani d . 1.000 . .
O O5A 0.6596(5) 0.5604(2) 0.3457(2) 0.1081(11) Uani d DP 0.847(2) A 1
C C6 0.0575(3) 0.00331(17) 0.14164(14) 0.0497(6) Uani d . 1.000 . .
C C7 -0.0327(2) 0.02482(16) 0.21594(14) 0.0450(5) Uani d . 1.000 . .
C C8 0.0494(2) 0.09910(18) 0.29171(15) 0.0488(6) Uani d . 1.000 . .
C C9 0.2184(2) 0.15335(16) 0.29214(14) 0.0450(6) Uani d . 1.000 . .
C C10 -0.2998(3) -0.0868(2) 0.1422(2) 0.0750(9) Uani d . 1.000 . .
C C11 0.6159(2) 0.24211(14) 0.38776(12) 0.0365(4) Uani d . 1.000 . .
C C12 0.6490(2) 0.13637(15) 0.40284(13) 0.0413(5) Uani d . 1.000 . .
C C13 0.6763(3) 0.10452(17) 0.49434(14) 0.0477(6) Uani d . 1.000 . .
C C14 0.6676(3) 0.17782(19) 0.56949(14) 0.0524(6) Uani d . 1.000 . .
C C15 0.6345(4) 0.2827(2) 0.55697(15) 0.0612(8) Uani d . 1.000 . .
C C16 0.6094(3) 0.31440(17) 0.46505(14) 0.0500(6) Uani d . 1.000 . .
C C17 1.0008(2) 0.41714(14) 0.22957(12) 0.0376(5) Uani d . 1.000 . .
C C18 1.1000(2) 0.51167(13) 0.18560(11) 0.0337(4) Uani d . 1.000 . .
C C19 1.2760(2) 0.54014(16) 0.20663(13) 0.0428(5) Uani d . 1.000 . .
C C20 1.3723(2) 0.62737(18) 0.16236(15) 0.0495(6) Uani d . 1.000 . .
C C21 1.2935(2) 0.68586(17) 0.09901(13) 0.0464(5) Uani d . 1.000 . .
C C22 1.1127(2) 0.66006(14) 0.07639(12) 0.0372(5) Uani d . 1.000 . .
C C23 1.01511(19) 0.56994(13) 0.11954(10) 0.0316(4) Uani d . 1.000 . .
C C24 0.83533(19) 0.53926(13) 0.09505(11) 0.0325(4) Uani d . 1.000 . .
C C25 0.7550(2) 0.59720(15) 0.03094(12) 0.0393(5) Uani d . 1.000 . .
C C26 0.8512(3) 0.68702(16) -0.01091(13) 0.0462(6) Uani d . 1.000 . .
C C27 1.0259(3) 0.71740(15) 0.01086(13) 0.0438(5) Uani d . 1.000 . .
C C28 0.7350(2) 0.44063(14) 0.13389(11) 0.0341(4) Uani d . 1.000 . .
O O5B 0.688(3) 0.6029(15) 0.3255(13) 0.1081(11) Uani d DP 0.153(2) A 2
C C29A 0.8342(10) 0.7606(7) 0.3416(6) 0.183(3) Uani d DP 0.847(2) A 1
C C30A 0.8821(12) 0.6486(7) 0.4874(7) 0.183(3) Uani d DP 0.847(2) A 1
C C29B 0.821(6) 0.786(2) 0.413(4) 0.183(3) Uani d DP 0.153(2) A 2
C C30B 0.904(5) 0.593(4) 0.479(5) 0.183(3) Uani d DP 0.153(2) A 2
H H1 0.54490 0.34770 0.28880 0.0440 Uiso c RU 1.000 . .
H H2 0.81630 0.23530 0.25290 0.0460 Uiso c RU 1.000 . .
H H5 0.29030 0.04040 0.09260 0.0560 Uiso c RU 1.000 . .
H H6 0.00350 -0.04690 0.09060 0.0600 Uiso c RU 1.000 . .
H H8 -0.01000 0.11250 0.34290 0.0580 Uiso c RU 1.000 . .
H H9 0.27160 0.20410 0.34290 0.0540 Uiso c RU 1.000 . .
H H10A -0.41530 -0.11360 0.15630 0.1130 Uiso c RU 1.000 . .
H H10B -0.30120 -0.04140 0.08940 0.1130 Uiso c RU 1.000 . .
H H10C -0.24890 -0.14960 0.12670 0.1130 Uiso c RU 1.000 . .
H H12 0.65280 0.08650 0.35130 0.0500 Uiso c RU 1.000 . .
H H13 0.70030 0.03420 0.50420 0.0570 Uiso c RU 1.000 . .
H H15 0.62890 0.33170 0.60890 0.0730 Uiso c RU 1.000 . .
H H16 0.58800 0.38550 0.45580 0.0600 Uiso c RU 1.000 . .
H H19 1.33080 0.50150 0.25020 0.0510 Uiso c RU 1.000 . .
H H20 1.49120 0.64560 0.17630 0.0590 Uiso c RU 1.000 . .
H H21 1.35960 0.74340 0.07030 0.0560 Uiso c RU 1.000 . .
H H25 0.63660 0.57680 0.01530 0.0470 Uiso c RU 1.000 . .
H H26 0.79580 0.72620 -0.05380 0.0550 Uiso c RU 1.000 . .
H H27 1.08800 0.77660 -0.01790 0.0530 Uiso c RU 1.000 . .
H H29A 0.94730 0.80710 0.35510 0.2740 Uiso c RUP 0.847(2) A 1
H H29B 0.79540 0.76000 0.27560 0.2740 Uiso c RUP 0.847(2) A 1
H H29C 0.75680 0.78990 0.37900 0.2740 Uiso c RUP 0.847(2) A 1
H H30A 0.99640 0.69240 0.50420 0.2740 Uiso c RUP 0.847(2) A 1
H H30B 0.80100 0.68750 0.51270 0.2740 Uiso c RUP 0.847(2) A 1
H H30C 0.87290 0.57690 0.51320 0.2740 Uiso c RUP 0.847(2) A 1
H H29D 0.86430 0.82040 0.47590 0.2740 Uiso c RUP 0.153(2) A 2
H H29E 0.91190 0.79800 0.37310 0.2740 Uiso c RUP 0.153(2) A 2
H H29F 0.72910 0.81960 0.38830 0.2740 Uiso c RUP 0.153(2) A 2
H H30D 0.93010 0.63100 0.54170 0.2740 Uiso c RUP 0.153(2) A 2
H H30E 0.86390 0.51410 0.48360 0.2740 Uiso c RUP 0.153(2) A 2
H H30F 1.00470 0.60530 0.44680 0.2740 Uiso c RUP 0.153(2) A 2

loop_
_atom_type_symbol
_atom_type_description
_atom_type_scat_dispersion_real
_atom_type_scat_dispersion_imag
_atom_type_scat_source
C C 0.0033 0.0016 ' International Tables Vol C Tables 4.2.6.8 and 6.1.1.4'
H H 0.0000 0.0000 ' International Tables Vol C Tables 4.2.6.8 and 6.1.1.4'
Cl Cl 0.1484 0.1585 ' International Tables Vol C Tables 4.2.6.8 and 6.1.1.4'
N N 0.0061 0.0033 ' International Tables Vol C Tables 4.2.6.8 and 6.1.1.4'
O O 0.0106 0.0060 ' International Tables Vol C Tables 4.2.6.8 and 6.1.1.4'
S S 0.1246 0.1234 ' International Tables Vol C Tables 4.2.6.8 and 6.1.1.4'

loop_
_geom_angle_atom_site_label_1
_geom_angle_atom_site_label_2
_geom_angle_atom_site_label_3
_geom_angle
_geom_angle_publ_flag
O5A S1A C30A 107.4(3) no
C29A S1A C30A 100.9(4) no
O5A S1A C29A 107.1(3) no
C29B S1B C30B 108(2) no
O5B S1B C29B 106(2) no
O5B S1B C30B 119(2) no
C7 O2 C10 118.08(18) no
C3 N1 C4 133.80(15) no
C1 N1 C4 129.79(14) no
C1 N1 C3 95.78(14) no
C2 N2 C17 117.44(14) no
C17 N2 C28 124.63(14) no
C2 N2 C28 117.87(14) no
N1 C1 C11 115.59(14) no
N1 C1 C2 86.20(12) no
C2 C1 C11 117.03(14) no
C1 C2 C3 85.86(12) no
N2 C2 C1 120.95(14) no
N2 C2 C3 119.42(14) no
O1 C3 N1 132.51(17) no
N1 C3 C2 91.20(14) no
O1 C3 C2 136.20(17) no
N1 C4 C9 119.16(15) no
C5 C4 C9 119.41(17) no
N1 C4 C5 121.44(16) no
C4 C5 C6 120.03(19) no
C5 C6 C7 120.34(18) no
O2 C7 C8 115.19(17) no
C6 C7 C8 119.29(17) no
O2 C7 C6 125.52(18) no
C7 C8 C9 120.65(18) no
C4 C9 C8 120.25(18) no
C12 C11 C16 118.78(17) no
C1 C11 C16 120.29(16) no
C1 C11 C12 120.93(15) no
C11 C12 C13 120.60(17) no
C12 C13 C14 119.18(19) no
C13 C14 C15 121.63(19) no
Cl1 C14 C13 118.83(17) no
Cl1 C14 C15 119.53(16) no
C14 C15 C16 118.8(2) no
C11 C16 C15 121.02(19) no
O3 C17 C18 123.36(16) no
O3 C17 N2 120.05(16) no
N2 C17 C18 116.58(14) no
C17 C18 C19 119.58(15) no
C17 C18 C23 119.88(14) no
C19 C18 C23 120.51(15) no
C18 C19 C20 119.98(16) no
C19 C20 C21 120.76(16) no
C20 C21 C22 120.96(17) no
C21 C22 C27 122.97(17) no
C23 C22 C27 118.61(16) no
C21 C22 C23 118.39(15) no
C22 C23 C24 119.53(14) no
C18 C23 C24 121.09(14) no
C18 C23 C22 119.37(14) no
C23 C24 C25 120.25(15) no
C25 C24 C28 119.77(14) no
C23 C24 C28 119.88(14) no
C24 C25 C26 120.21(16) no
C25 C26 C27 120.58(18) no
C22 C27 C26 120.81(17) no
N2 C28 C24 116.85(14) no
O4 C28 C24 123.89(15) no
O4 C28 N2 119.23(15) no
N1 C1 H1 112.00 no
C11 C1 H1 112.00 no
C2 C1 H1 112.00 no
C3 C2 H2 110.00 no
N2 C2 H2 109.00 no
C1 C2 H2 109.00 no
C6 C5 H5 120.00 no
C4 C5 H5 120.00 no
C7 C6 H6 120.00 no
C5 C6 H6 120.00 no
C7 C8 H8 120.00 no
C9 C8 H8 120.00 no
C4 C9 H9 120.00 no
C8 C9 H9 120.00 no
O2 C10 H10C 109.00 no
O2 C10 H10B 109.00 no
H10A C10 H10C 110.00 no
O2 C10 H10A 109.00 no
H10A C10 H10B 109.00 no
H10B C10 H10C 109.00 no
C11 C12 H12 120.00 no
C13 C12 H12 120.00 no
C14 C13 H13 120.00 no
C12 C13 H13 120.00 no
C14 C15 H15 121.00 no
C16 C15 H15 121.00 no
C11 C16 H16 120.00 no
C15 C16 H16 119.00 no
C20 C19 H19 120.00 no
C18 C19 H19 120.00 no
C21 C20 H20 120.00 no
C19 C20 H20 120.00 no
C22 C21 H21 120.00 no
C20 C21 H21 120.00 no
C26 C25 H25 120.00 no
C24 C25 H25 120.00 no
C27 C26 H26 120.00 no
C25 C26 H26 120.00 no
C22 C27 H27 120.00 no
C26 C27 H27 120.00 no
S1A C29A H29B 109.00 no
H29A C29A H29C 109.00 no
S1A C29A H29C 109.00 no
H29A C29A H29B 110.00 no
S1A C29A H29A 109.00 no
H29B C29A H29C 110.00 no
S1A C30A H30C 110.00 no
H30A C30A H30C 109.00 no
H30B C30A H30C 109.00 no
H30A C30A H30B 109.00 no
S1A C30A H30A 110.00 no
S1A C30A H30B 109.00 no
S1B C29B H29D 109.00 no
S1B C29B H29E 110.00 no
S1B C29B H29F 110.00 no
H29D C29B H29E 109.00 no
H29D C29B H29F 109.00 no
H29E C29B H29F 110.00 no
S1B C30B H30D 109.00 no
S1B C30B H30E 109.00 no
S1B C30B H30F 110.00 no
H30D C30B H30E 109.00 no
H30D C30B H30F 110.00 no
H30E C30B H30F 110.00 no

loop_
_geom_bond_atom_site_label_1
_geom_bond_atom_site_label_2
_geom_bond_distance
_geom_bond_publ_flag
Cl1 C14 1.741(2) no
S1A C30A 1.689(10) no
S1A O5A 1.509(4) no
S1A C29A 1.673(8) no
S1B O5B 1.388(19) no
S1B C30B 1.71(5) no
S1B C29B 1.71(3) no
O1 C3 1.203(2) no
O2 C10 1.420(3) no
O2 C7 1.371(2) no
O3 C17 1.210(2) no
O4 C28 1.215(2) no
N1 C3 1.368(2) no
N1 C1 1.477(2) no
N1 C4 1.407(2) no
N2 C28 1.401(2) no
N2 C2 1.445(2) no
N2 C17 1.408(2) no
C1 C2 1.564(2) no
C1 C11 1.504(2) no
C2 C3 1.537(2) no
C4 C5 1.382(3) no
C4 C9 1.385(2) no
C5 C6 1.394(3) no
C6 C7 1.377(3) no
C7 C8 1.384(3) no
C8 C9 1.378(2) no
C11 C12 1.391(2) no
C11 C16 1.377(3) no
C12 C13 1.391(3) no
C13 C14 1.366(3) no
C14 C15 1.374(3) no
C15 C16 1.394(3) no
C17 C18 1.471(2) no
C18 C23 1.415(2) no
C18 C19 1.378(2) no
C19 C20 1.402(3) no
C20 C21 1.367(3) no
C21 C22 1.416(2) no
C22 C23 1.422(2) no
C22 C27 1.411(3) no
C23 C24 1.413(2) no
C24 C25 1.375(2) no
C24 C28 1.473(2) no
C25 C26 1.405(3) no
C26 C27 1.370(3) no
C1 H1 0.9800 no
C2 H2 0.9800 no
C5 H5 0.9300 no
C6 H6 0.9300 no
C8 H8 0.9300 no
C9 H9 0.9300 no
C10 H10C 0.9600 no
C10 H10B 0.9600 no
C10 H10A 0.9600 no
C12 H12 0.9300 no
C13 H13 0.9300 no
C15 H15 0.9300 no
C16 H16 0.9300 no
C19 H19 0.9300 no
C20 H20 0.9300 no
C21 H21 0.9300 no
C25 H25 0.9300 no
C26 H26 0.9300 no
C27 H27 0.9300 no
C29A H29C 0.9600 no
C29A H29A 0.9600 no
C29A H29B 0.9600 no
C30A H30A 0.9600 no
C30A H30B 0.9600 no
C30A H30C 0.9600 no
C29B H29D 0.9700 no
C29B H29E 0.9600 no
C29B H29F 0.9600 no
C30B H30D 0.9600 no
C30B H30E 0.9600 no
C30B H30F 0.9500 no

loop_
_geom_hbond_atom_site_label_D
_geom_hbond_atom_site_label_H
_geom_hbond_atom_site_label_A
_geom_hbond_site_symmetry_A
_geom_hbond_distance_DH
_geom_hbond_distance_HA
_geom_hbond_distance_DA
_geom_hbond_angle_DHA
_geom_hbond_publ_flag
C5 H5 O1 . 0.93 2.57 3.169(3) 122 yes
C21 H21 O1 2_765 0.93 2.52 3.344(2) 148 yes
C25 H25 O4 2_665 0.93 2.46 3.221(2) 139 yes
C30A H30A Cg4 2_766 0.96 2.88 3.818(10) 167 yes

loop_
_geom_torsion_atom_site_label_1
_geom_torsion_atom_site_label_2
_geom_torsion_atom_site_label_3
_geom_torsion_atom_site_label_4
_geom_torsion
_geom_torsion_publ_flag
C10 O2 C7 C6 -7.4(3) no
C10 O2 C7 C8 172.23(19) no
C3 N1 C1 C2 -7.68(13) no
C4 N1 C1 C11 62.4(2) no
C4 N1 C1 C2 -179.39(17) no
C3 N1 C1 C11 -125.92(15) no
C4 N1 C3 O1 -4.1(4) no
C1 N1 C3 C2 7.80(14) no
C4 N1 C3 C2 178.97(19) no
C1 N1 C4 C5 176.58(17) no
C3 N1 C4 C5 8.0(3) no
C1 N1 C4 C9 -3.5(3) no
C3 N1 C4 C9 -172.02(19) no
C1 N1 C3 O1 -175.3(2) no
C17 N2 C2 C3 -143.50(15) no
C28 N2 C2 C3 39.3(2) no
C28 N2 C17 C18 -13.0(2) no
C28 N2 C2 C1 -64.7(2) no
C2 N2 C28 O4 4.7(2) no
C2 N2 C17 O3 -9.2(2) no
C17 N2 C28 O4 -172.28(16) no
C28 N2 C17 O3 167.75(17) no
C2 N2 C17 C18 170.06(14) no
C2 N2 C28 C24 -173.56(14) no
C17 N2 C2 C1 112.52(17) no
C17 N2 C28 C24 9.5(2) no
N1 C1 C11 C16 -139.21(18) no
N1 C1 C11 C12 40.3(2) no
C2 C1 C11 C16 121.47(19) no
C11 C1 C2 C3 123.69(15) no
N1 C1 C2 C3 6.81(12) no
C11 C1 C2 N2 -114.25(17) no
C2 C1 C11 C12 -59.0(2) no
N1 C1 C2 N2 128.87(15) no
C1 C2 C3 O1 175.9(2) no
N2 C2 C3 N1 -130.79(15) no
N2 C2 C3 O1 52.5(3) no
C1 C2 C3 N1 -7.35(13) no
C5 C4 C9 C8 -0.5(3) no
N1 C4 C9 C8 179.60(17) no
C9 C4 C5 C6 1.6(3) no
N1 C4 C5 C6 -178.42(18) no
C4 C5 C6 C7 -1.2(3) no
C5 C6 C7 O2 179.20(19) no
C5 C6 C7 C8 -0.4(3) no
C6 C7 C8 C9 1.6(3) no
O2 C7 C8 C9 -178.04(18) no
C7 C8 C9 C4 -1.2(3) no
C1 C11 C12 C13 180.00(18) no
C16 C11 C12 C13 -0.5(3) no
C12 C11 C16 C15 -0.3(3) no
C1 C11 C16 C15 179.2(2) no
C11 C12 C13 C14 1.0(3) no
C12 C13 C14 C15 -0.8(4) no
C12 C13 C14 Cl1 178.46(17) no
Cl1 C14 C15 C16 -179.2(2) no
C13 C14 C15 C16 0.0(4) no
C14 C15 C16 C11 0.6(4) no
O3 C17 C18 C19 9.3(3) no
N2 C17 C18 C23 7.7(2) no
O3 C17 C18 C23 -173.05(17) no
N2 C17 C18 C19 -169.99(15) no
C17 C18 C23 C22 -179.03(15) no
C19 C18 C23 C24 177.96(15) no
C17 C18 C23 C24 0.3(2) no
C19 C18 C23 C22 -1.4(2) no
C23 C18 C19 C20 -0.1(3) no
C17 C18 C19 C20 177.60(17) no
C18 C19 C20 C21 0.8(3) no
C19 C20 C21 C22 0.0(3) no
C20 C21 C22 C23 -1.5(3) no
C20 C21 C22 C27 -179.41(18) no
C21 C22 C23 C24 -177.24(15) no
C27 C22 C23 C18 -179.85(15) no
C21 C22 C23 C18 2.1(2) no
C23 C22 C27 C26 0.0(3) no
C27 C22 C23 C24 0.8(2) no
C21 C22 C27 C26 177.94(18) no
C18 C23 C24 C28 -3.9(2) no
C22 C23 C24 C25 -0.9(2) no
C22 C23 C24 C28 175.38(14) no
C18 C23 C24 C25 179.75(15) no
C23 C24 C25 C26 0.2(2) no
C25 C24 C28 N2 175.73(15) no
C23 C24 C28 O4 -178.75(16) no
C23 C24 C28 N2 -0.6(2) no
C28 C24 C25 C26 -176.07(16) no
C25 C24 C28 O4 -2.4(3) no
C24 C25 C26 C27 0.6(3) no
C25 C26 C27 C22 -0.7(3) no

_cod_database_fobs_code 2019959
